data_7056541
loop_
_publ_author_name
'Matyuska, Ferenc'
'Nagy, Nora V.'
'Benyei, Attila'
'Gajda, Tam\'as'

_publ_section_title
;
 Control of structure, stability and catechol oxidase activity of
 copper(II) complexes by the denticity of tripodal platforms
;
_journal_name_full 'New J. Chem.'
_journal_paper_doi 10.1039/C7NJ02013A
_journal_year 2017
_chemical_formula_moiety 'C18H30CuN10, 2(ClO4)'
_chemical_formula_sum 'C18 H30 Cl2 Cu N10 O8'
_chemical_formula_weight 648.96
_chemical_name_systematic '(tris[2-(5-pyrazolylmethyl)aminoethyl]amine-N,N',N",N'",N"")-copper(II) diperchlorate'
_space_group_crystal_system monoclinic
_space_group_IT_number 14
_space_group_name_Hall '-P 2ybc'
_space_group_name_H-M_alt 'P 1 21/c 1'
_symmetry_space_group_name_Hall '-P 2ybc'
_symmetry_space_group_name_H-M 'P 1 21/c 1'
_atom_sites_solution_hydrogens difmap
_atom_sites_solution_primary difmap
_atom_sites_solution_secondary difmap
_audit_creation_method SHELXL-2014/7
_audit_update_record
;
2017-06-02 deposited with the CCDC.
2017-08-21 downloaded from the CCDC.
;
_cell_angle_alpha 90
_cell_angle_beta 117.2190(10)
_cell_angle_gamma 90
_cell_formula_units_Z 4
_cell_length_a 17.1341(13)
_cell_length_b 9.4399(6)
_cell_length_c 17.6883(14)
_cell_measurement_reflns_used 44302
_cell_measurement_temperature 103(2)
_cell_measurement_theta_max 25.38
_cell_measurement_theta_min 3.12
_cell_volume 2544.2(3)
_computing_cell_refinement 'CrystalClear (Rigaku/MSC Inc., 2005)'
_computing_data_collection 'CrystalClear (Rigaku/MSC Inc., 2005)'
_computing_data_reduction 'CrystalClear (Rigaku/MSC Inc., 2005)'
_computing_molecular_graphics 'Mercury (Macrae, 2006)'
_computing_structure_refinement 'SHELXL-2014/7 (Sheldrick, 2014)'
_computing_structure_solution 'Sir2014 (Burla, 2015)'
_diffrn_ambient_temperature 103(2)
_diffrn_detector_area_resol_mean 10.0000
_diffrn_measured_fraction_theta_full 0.998
_diffrn_measured_fraction_theta_max 0.998
_diffrn_measurement_details
;
 scan:  N=1,PHI=180.0,CHI=30.0,OMEGA=20.0,220.0,5.0,COUPLE=0.00                
 scan:  N=2,PHI=90.0,CHI=40.0,OMEGA=20.0,220.0,5.0,COUPLE=0.00                 
 scan:  N=3,PHI=0.0,CHI=15.0,OMEGA=25.0,225.0,5.0,COUPLE=0.00                  
 scan:  N=4,PHI=180.0,CHI=0.0,OMEGA=25.0,225.0,5.0,COUPLE=0.00                 
 scan:  N=5,PHI=0.0,CHI=30.0,OMEGA=25.0,225.0,5.0,COUPLE=0.00                  
 Orientation Matrix:
    UB11  0.0016 UB12 -0.0220 UB13 -0.0546
    UB21  0.0652 UB22 -0.0107 UB23  0.0315
    UB31 -0.0071 UB32 -0.1031 UB33  0.0084
    Matrix type: 'd*Trek'
;
_diffrn_measurement_device RAXIS-RAPID
_diffrn_measurement_method dtprofit.ref
_diffrn_radiation_detector RX
_diffrn_radiation_monochromator 'Graphite Monochromator'
_diffrn_radiation_source 'Sealed Tube'
_diffrn_radiation_type MoK\a
_diffrn_radiation_wavelength 0.71073
_diffrn_reflns_av_R_equivalents 0.0972
_diffrn_reflns_av_unetI/netI 0.0320
_diffrn_reflns_Laue_measured_fraction_full 0.998
_diffrn_reflns_Laue_measured_fraction_max 0.998
_diffrn_reflns_limit_h_max 20
_diffrn_reflns_limit_h_min -20
_diffrn_reflns_limit_k_max 11
_diffrn_reflns_limit_k_min -11
_diffrn_reflns_limit_l_max 21
_diffrn_reflns_limit_l_min -21
_diffrn_reflns_number 74390
_diffrn_reflns_point_group_measured_fraction_full 0.998
_diffrn_reflns_point_group_measured_fraction_max 0.998
_diffrn_reflns_theta_full 25.242
_diffrn_reflns_theta_max 25.349
_diffrn_reflns_theta_min 3.115
_diffrn_source_current 40.0000
_diffrn_source_power 2.0000
_diffrn_source_voltage 50.0000
_exptl_absorpt_coefficient_mu 1.135
_exptl_absorpt_correction_T_max 0.7893
_exptl_absorpt_correction_T_min 0.4286
_exptl_absorpt_correction_type numerical
_exptl_absorpt_process_details
;
 T.Higashi, Numerical Absorption Correction, NUMABS, 2002

;
_exptl_crystal_colour Blue
_exptl_crystal_density_diffrn 1.694
_exptl_crystal_description Chunk
_exptl_crystal_F_000 1340
_exptl_crystal_size_max 0.300
_exptl_crystal_size_mid 0.300
_exptl_crystal_size_min 0.100
_refine_diff_density_max 0.507
_refine_diff_density_min -0.647
_refine_diff_density_rms 0.077
_refine_ls_extinction_method none
_refine_ls_goodness_of_fit_ref 1.046
_refine_ls_hydrogen_treatment constr
_refine_ls_matrix_type full
_refine_ls_number_parameters 365
_refine_ls_number_reflns 4660
_refine_ls_number_restraints 7
_refine_ls_restrained_S_all 1.045
_refine_ls_R_factor_all 0.0563
_refine_ls_R_factor_gt 0.0491
_refine_ls_shift/su_max 0.000
_refine_ls_shift/su_mean 0.000
_refine_ls_structure_factor_coef Fsqd
_refine_ls_weighting_details 'w=1/[\s^2^(Fo^2^)+(0.0607P)^2^+4.0365P] where P=(Fo^2^+2Fc^2^)/3'
_refine_ls_weighting_scheme calc
_refine_ls_wR_factor_gt 0.1205
_refine_ls_wR_factor_ref 0.1259
_reflns_Friedel_coverage 0.000
_reflns_number_gt 4124
_reflns_number_total 4660
_reflns_threshold_expression 'I > 2\s(I)'
_cod_data_source_file c7nj02013a2.cif
_cod_data_source_block header
_cod_depositor_comments
;
The following automatic conversions were performed:

'_exptl_absorpt_correction_type' value 'Numerical' changed to
'numerical' according to
/home/data/users/saulius/crontab/automatic-downloads/rss-feeds/RSC/lib/dictionaries/cif_core.dic
dictionary named 'cif_core.dic' version 2.4.2 from 2011-04-26.

Automatic conversion script
Id: cif_fix_values 4973 2017-02-22 13:04:09Z antanas 
;
_cod_database_code 7056541
_shelx_shelxl_version_number 2014/7
_shelx_space_group_comment
;
The symmetry employed for this shelxl refinement is uniquely defined
by the following loop, which should always be used as a source of
symmetry information in preference to the above space-group names.
They are only intended as comments.
;
_shelx_estimated_absorpt_t_min 0.727
_shelx_estimated_absorpt_t_max 0.895

loop_
_space_group_symop_operation_xyz
'x, y, z'
'-x, y+1/2, -z+1/2'
'-x, -y, -z'
'x, -y-1/2, z-1/2'

loop_
_atom_site_label
_atom_site_type_symbol
_atom_site_fract_x
_atom_site_fract_y
_atom_site_fract_z
_atom_site_U_iso_or_equiv
_atom_site_adp_type
_atom_site_occupancy
_atom_site_site_symmetry_order
_atom_site_calc_flag
_atom_site_refinement_flags_posn
_atom_site_refinement_flags_adp
_atom_site_refinement_flags_occupancy
_atom_site_disorder_assembly
_atom_site_disorder_group
Cu1 Cu 0.29517(2) 0.28318(5) 0.21845(3) 0.03303(15) Uani 1 1 d . . . A 1
Cl1 Cl 0.06088(6) 0.56480(10) 0.37125(6) 0.0416(2) Uani 1 1 d . . . B 1
Cl2 Cl 0.58026(5) 0.25482(9) 0.46491(5) 0.0358(2) Uani 1 1 d D . . C 1
O1 O 0.02742(19) 0.6518(3) 0.29622(17) 0.0580(8) Uani 1 1 d . . . B 1
O2 O 0.01956(17) 0.6013(3) 0.42359(17) 0.0493(7) Uani 1 1 d . . . B 1
O3 O 0.04489(19) 0.4189(3) 0.34705(19) 0.0542(7) Uani 1 1 d . . . B 1
O4 O 0.15430(16) 0.5890(3) 0.41987(16) 0.0458(6) Uani 1 1 d . . . B 1
O5 O 0.5024(2) 0.3068(4) 0.3964(3) 0.0822(16) Uani 0.928(7) 1 d D . P C 1
O6 O 0.6499(3) 0.2717(4) 0.4428(3) 0.0717(13) Uani 0.928(7) 1 d D . P C 1
O7 O 0.5989(3) 0.3346(4) 0.5385(2) 0.0772(14) Uani 0.928(7) 1 d D . P C 1
O8 O 0.5674(2) 0.1096(3) 0.4777(2) 0.0656(9) Uani 1 1 d D . . C 1
O5B O 0.585(3) 0.295(5) 0.3898(18) 0.062(14) Uiso 0.072(7) 1 d D . P C 2
O6B O 0.6700(13) 0.295(7) 0.506(4) 0.10(2) Uiso 0.072(7) 1 d D . P C 2
O7B O 0.520(2) 0.353(4) 0.471(3) 0.061(14) Uiso 0.072(7) 1 d D . P C 2
N1 N 0.23436(18) 0.3907(3) 0.27579(18) 0.0374(7) Uani 1 1 d . . . A 1
N2 N 0.34115(18) 0.4775(3) 0.20720(19) 0.0369(6) Uani 1 1 d . . . A 1
H2N H 0.2971 0.5203 0.1525 0.044 Uiso 1 1 calc R U . A 1
N3 N 0.37070(18) 0.2237(3) 0.16692(18) 0.0340(6) Uani 1 1 d . . . A 1
N4 N 0.37579(18) 0.1116(3) 0.12153(18) 0.0363(6) Uani 1 1 d . . . A 1
H4N H 0.3495 0.0297 0.1172 0.044 Uiso 1 1 calc R U . A 1
N5 N 0.33398(18) 0.1431(3) 0.31970(18) 0.0373(7) Uani 1 1 d . . . A 1
H5N H 0.3952 0.1717 0.3604 0.045 Uiso 1 1 calc R U . A 1
N6 N 0.26433(19) -0.0684(3) 0.15434(19) 0.0393(7) Uani 1 1 d . . . A 1
N7 N 0.1848(2) -0.1148(3) 0.0972(2) 0.0425(7) Uani 1 1 d . . . A 1
H7N H 0.1698 -0.1290 0.0431 0.051 Uiso 1 1 calc R U . A 1
N8 N 0.16455(18) 0.2502(3) 0.11843(18) 0.0342(6) Uani 1 1 d . . . A 1
H8N H 0.1450 0.1580 0.1319 0.041 Uiso 1 1 calc R U . A 1
N9 N 0.2137(2) 0.4721(3) 0.0270(2) 0.0441(7) Uani 1 1 d . . . A 1
N10 N 0.1926(2) 0.5787(3) -0.0297(2) 0.0463(8) Uani 1 1 d . . . A 1
H10N H 0.2233 0.6573 -0.0205 0.056 Uiso 1 1 calc R U . A 1
C1 C 0.2544(2) 0.5448(4) 0.2757(2) 0.0403(8) Uani 1 1 d . . . A 1
H1B H 0.2551 0.5910 0.3263 0.048 Uiso 1 1 calc R U . A 1
H1A H 0.2082 0.5904 0.2244 0.048 Uiso 1 1 calc R U . A 1
C2 C 0.3428(2) 0.5645(4) 0.2769(2) 0.0389(8) Uani 1 1 d . . . A 1
H2B H 0.3523 0.6654 0.2683 0.047 Uiso 1 1 calc R U . A 1
H2A H 0.3907 0.5331 0.3321 0.047 Uiso 1 1 calc R U . A 1
C3 C 0.4247(2) 0.4631(4) 0.2023(2) 0.0379(8) Uani 1 1 d . . . A 1
H3B H 0.4749 0.4608 0.2600 0.045 Uiso 1 1 calc R U . A 1
H3A H 0.4327 0.5438 0.1707 0.045 Uiso 1 1 calc R U . A 1
C4 C 0.4189(2) 0.3264(4) 0.1565(2) 0.0344(7) Uani 1 1 d . . . A 1
C5 C 0.4264(2) 0.1422(4) 0.0841(2) 0.0370(8) Uani 1 1 d . . . A 1
H5 H 0.4401 0.0799 0.0497 0.044 Uiso 1 1 calc R U . A 1
C6 C 0.4549(2) 0.2796(4) 0.1044(2) 0.0366(8) Uani 1 1 d . . . A 1
H6 H 0.4912 0.3314 0.0867 0.044 Uiso 1 1 calc R U . A 1
C7 C 0.2694(2) 0.3349(4) 0.3640(2) 0.0414(8) Uani 1 1 d . . . A 1
H7B H 0.2287 0.3589 0.3876 0.050 Uiso 1 1 calc R U . A 1
H7A H 0.3269 0.3793 0.4004 0.050 Uiso 1 1 calc R U . A 1
C8 C 0.2800(2) 0.1760(4) 0.3638(2) 0.0430(8) Uani 1 1 d . . . A 1
H8A H 0.3094 0.1399 0.4228 0.052 Uiso 1 1 calc R U . A 1
H8B H 0.2218 0.1301 0.3338 0.052 Uiso 1 1 calc R U . A 1
C9 C 0.3388(2) -0.0104(4) 0.3049(2) 0.0392(8) Uani 1 1 d . . . A 1
H9A H 0.3443 -0.0636 0.3553 0.047 Uiso 1 1 calc R U . A 1
H9B H 0.3921 -0.0293 0.2981 0.047 Uiso 1 1 calc R U . A 1
C10 C 0.2605(2) -0.0624(4) 0.2283(2) 0.0349(8) Uani 1 1 d . . . A 1
C11 C 0.1316(2) -0.1368(4) 0.1317(3) 0.0459(9) Uani 1 1 d . . . A 1
H11 H 0.0724 -0.1680 0.1030 0.055 Uiso 1 1 calc R U . A 1
C12 C 0.1778(2) -0.1060(4) 0.2165(3) 0.0458(9) Uani 1 1 d . . . A 1
H12 H 0.1578 -0.1127 0.2584 0.055 Uiso 1 1 calc R U . A 1
C13 C 0.1371(2) 0.3651(4) 0.2259(2) 0.0406(8) Uani 1 1 d . . . A 1
H13B H 0.1216 0.2745 0.2439 0.049 Uiso 1 1 calc R U . A 1
H13A H 0.1047 0.4422 0.2373 0.049 Uiso 1 1 calc R U . A 1
C14 C 0.1112(2) 0.3599(4) 0.1331(2) 0.0381(8) Uani 1 1 d . . . A 1
H14B H 0.0481 0.3366 0.1006 0.046 Uiso 1 1 calc R U . A 1
H14A H 0.1214 0.4532 0.1136 0.046 Uiso 1 1 calc R U . A 1
C15 C 0.1473(2) 0.2384(4) 0.0291(2) 0.0403(8) Uani 1 1 d . . . A 1
H15A H 0.0886 0.1956 -0.0042 0.048 Uiso 1 1 calc R U . A 1
H15B H 0.1911 0.1731 0.0261 0.048 Uiso 1 1 calc R U . A 1
C16 C 0.1505(2) 0.3758(4) -0.0118(2) 0.0389(8) Uani 1 1 d . . . A 1
C17 C 0.1186(3) 0.5508(4) -0.1027(3) 0.0483(10) Uani 1 1 d . . . A 1
H17 H 0.0920 0.6103 -0.1512 0.058 Uiso 1 1 calc R U . A 1
C18 C 0.0901(2) 0.4216(4) -0.0928(2) 0.0441(9) Uani 1 1 d . . . A 1
H18 H 0.0396 0.3723 -0.1326 0.053 Uiso 1 1 calc R U . A 1

loop_
_atom_site_aniso_label
_atom_site_aniso_U_11
_atom_site_aniso_U_22
_atom_site_aniso_U_33
_atom_site_aniso_U_23
_atom_site_aniso_U_13
_atom_site_aniso_U_12
Cu1 0.0257(2) 0.0398(3) 0.0348(3) -0.00121(17) 0.01488(18) 0.00041(16)
Cl1 0.0354(4) 0.0502(5) 0.0384(5) -0.0020(4) 0.0160(4) 0.0043(4)
Cl2 0.0302(4) 0.0431(5) 0.0341(4) 0.0010(3) 0.0146(3) 0.0004(3)
O1 0.0583(18) 0.0636(19) 0.0390(15) 0.0069(13) 0.0110(13) 0.0059(15)
O2 0.0381(14) 0.0652(18) 0.0466(15) -0.0075(13) 0.0210(12) 0.0082(13)
O3 0.0621(18) 0.0469(16) 0.0647(19) -0.0093(14) 0.0387(15) -0.0053(13)
O4 0.0335(13) 0.0587(17) 0.0440(15) -0.0015(13) 0.0168(12) 0.0024(12)
O5 0.0440(19) 0.065(2) 0.089(3) 0.026(2) -0.0119(18) -0.0057(16)
O6 0.064(2) 0.083(3) 0.097(3) 0.018(2) 0.061(3) 0.0095(19)
O7 0.109(3) 0.086(3) 0.055(2) -0.0342(19) 0.053(2) -0.049(2)
O8 0.098(3) 0.0427(17) 0.074(2) 0.0044(15) 0.056(2) -0.0035(16)
N1 0.0294(14) 0.0448(17) 0.0389(16) -0.0012(13) 0.0165(13) -0.0006(12)
N2 0.0286(14) 0.0418(16) 0.0390(16) -0.0059(13) 0.0143(12) -0.0025(12)
N3 0.0285(14) 0.0373(16) 0.0360(16) -0.0015(12) 0.0145(12) 0.0004(12)
N4 0.0293(14) 0.0429(17) 0.0369(16) -0.0017(13) 0.0153(12) 0.0017(12)
N5 0.0286(14) 0.0463(17) 0.0351(16) -0.0001(13) 0.0129(12) 0.0009(12)
N6 0.0381(16) 0.0407(17) 0.0382(17) -0.0019(13) 0.0168(13) -0.0016(13)
N7 0.0435(17) 0.0424(18) 0.0363(17) -0.0020(13) 0.0136(14) -0.0012(14)
N8 0.0264(14) 0.0403(16) 0.0342(16) 0.0003(12) 0.0124(12) 0.0004(12)
N9 0.0394(17) 0.0479(18) 0.0435(18) 0.0050(15) 0.0176(14) 0.0007(14)
N10 0.0461(18) 0.0438(18) 0.055(2) 0.0063(15) 0.0286(16) 0.0022(14)
C1 0.0341(18) 0.043(2) 0.042(2) -0.0054(16) 0.0160(16) -0.0003(15)
C2 0.0332(18) 0.040(2) 0.043(2) -0.0066(15) 0.0167(16) -0.0014(15)
C3 0.0289(17) 0.046(2) 0.040(2) -0.0074(16) 0.0169(15) -0.0063(15)
C4 0.0232(15) 0.0427(19) 0.0336(18) 0.0026(15) 0.0098(14) 0.0002(14)
C5 0.0290(16) 0.048(2) 0.0340(18) 0.0009(15) 0.0145(14) 0.0064(15)
C6 0.0269(16) 0.047(2) 0.0351(19) 0.0018(15) 0.0137(15) -0.0011(14)
C7 0.0392(19) 0.052(2) 0.0361(19) -0.0039(16) 0.0196(16) 0.0002(16)
C8 0.040(2) 0.055(2) 0.0354(19) 0.0022(17) 0.0189(16) 0.0028(17)
C9 0.0307(17) 0.047(2) 0.0372(19) 0.0072(16) 0.0131(15) 0.0089(15)
C10 0.0325(17) 0.0349(19) 0.0363(19) 0.0037(14) 0.0148(15) 0.0047(14)
C11 0.0318(18) 0.051(2) 0.053(2) -0.0051(18) 0.0177(17) -0.0016(16)
C12 0.042(2) 0.053(2) 0.049(2) -0.0016(18) 0.0271(18) -0.0015(17)
C13 0.0249(16) 0.051(2) 0.048(2) -0.0026(17) 0.0188(15) -0.0010(15)
C14 0.0236(16) 0.043(2) 0.044(2) 0.0000(16) 0.0131(15) 0.0039(14)
C15 0.0317(18) 0.047(2) 0.038(2) -0.0004(16) 0.0125(15) -0.0021(15)
C16 0.0306(17) 0.046(2) 0.0383(19) 0.0014(16) 0.0145(15) 0.0017(15)
C17 0.046(2) 0.058(3) 0.047(2) 0.0102(18) 0.0264(19) 0.0159(19)
C18 0.0361(19) 0.055(2) 0.039(2) 0.0001(17) 0.0155(16) 0.0047(17)

loop_
_atom_type_symbol
_atom_type_description
_atom_type_scat_dispersion_real
_atom_type_scat_dispersion_imag
_atom_type_scat_source
C C 0.0033 0.0016 'International Tables Vol C Tables 4.2.6.8 and 6.1.1.4'
H H 0.0000 0.0000 'International Tables Vol C Tables 4.2.6.8 and 6.1.1.4'
Cu Cu 0.3201 1.2651 'International Tables Vol C Tables 4.2.6.8 and 6.1.1.4'
N N 0.0061 0.0033 'International Tables Vol C Tables 4.2.6.8 and 6.1.1.4'
O O 0.0106 0.0060 'International Tables Vol C Tables 4.2.6.8 and 6.1.1.4'
S S 0.1246 0.1234 'International Tables Vol C Tables 4.2.6.8 and 6.1.1.4'
Cl Cl 0.1484 0.1585 'International Tables Vol C Tables 4.2.6.8 and 6.1.1.4'

loop_
_geom_angle_atom_site_label_1
_geom_angle_atom_site_label_2
_geom_angle_atom_site_label_3
_geom_angle
N3 Cu1 N1 165.55(12)
N3 Cu1 N2 81.19(11)
N1 Cu1 N2 84.75(12)
N3 Cu1 N5 101.43(11)
N1 Cu1 N5 85.55(12)
N2 Cu1 N5 132.13(12)
N3 Cu1 N8 103.56(11)
N1 Cu1 N8 84.51(11)
N2 Cu1 N8 110.68(11)
N5 Cu1 N8 114.84(11)
O3 Cl1 O1 109.42(19)
O3 Cl1 O2 109.84(18)
O1 Cl1 O2 110.52(18)
O3 Cl1 O4 109.76(17)
O1 Cl1 O4 108.91(17)
O2 Cl1 O4 108.38(16)
O7 Cl2 O5 109.4(3)
O7 Cl2 O8 110.7(2)
O5 Cl2 O8 108.4(2)
O7 Cl2 O6 109.3(3)
O5 Cl2 O6 107.8(3)
O8 Cl2 O6 111.2(2)
C7 N1 C1 111.2(3)
C7 N1 C13 111.4(3)
C1 N1 C13 110.4(3)
C7 N1 Cu1 107.1(2)
C1 N1 Cu1 108.4(2)
C13 N1 Cu1 108.1(2)
C2 N2 C3 116.9(3)
C2 N2 Cu1 106.3(2)
C3 N2 Cu1 110.5(2)
C2 N2 H2N 107.6
C3 N2 H2N 107.6
Cu1 N2 H2N 107.6
C4 N3 N4 105.8(3)
C4 N3 Cu1 115.7(2)
N4 N3 Cu1 136.8(2)
C5 N4 N3 110.8(3)
C5 N4 H4N 124.6
N3 N4 H4N 124.6
C9 N5 C8 113.2(3)
C9 N5 Cu1 119.5(2)
C8 N5 Cu1 106.8(2)
C9 N5 H5N 105.4
C8 N5 H5N 105.4
Cu1 N5 H5N 105.4
C10 N6 N7 105.2(3)
C11 N7 N6 112.2(3)
C11 N7 H7N 123.9
N6 N7 H7N 123.9
C15 N8 C14 113.8(3)
C15 N8 Cu1 121.1(2)
C14 N8 Cu1 104.4(2)
C15 N8 H8N 105.4
C14 N8 H8N 105.4
Cu1 N8 H8N 105.4
C16 N9 N10 104.3(3)
N9 N10 C17 112.2(3)
N9 N10 H10N 123.9
C17 N10 H10N 123.9
N1 C1 C2 110.3(3)
N1 C1 H1B 109.6
C2 C1 H1B 109.6
N1 C1 H1A 109.6
C2 C1 H1A 109.6
H1B C1 H1A 108.1
N2 C2 C1 106.5(3)
N2 C2 H2B 110.4
C1 C2 H2B 110.4
N2 C2 H2A 110.4
C1 C2 H2A 110.4
H2B C2 H2A 108.6
N2 C3 C4 106.5(3)
N2 C3 H3B 110.4
C4 C3 H3B 110.4
N2 C3 H3A 110.4
C4 C3 H3A 110.4
H3B C3 H3A 108.6
N3 C4 C6 110.4(3)
N3 C4 C3 116.1(3)
C6 C4 C3 133.5(3)
N4 C5 C6 107.9(3)
N4 C5 H5 126.0
C6 C5 H5 126.0
C5 C6 C4 105.0(3)
C5 C6 H6 127.5
C4 C6 H6 127.5
N1 C7 C8 109.9(3)
N1 C7 H7B 109.7
C8 C7 H7B 109.7
N1 C7 H7A 109.7
C8 C7 H7A 109.7
H7B C7 H7A 108.2
N5 C8 C7 108.2(3)
N5 C8 H8A 110.1
C7 C8 H8A 110.1
N5 C8 H8B 110.1
C7 C8 H8B 110.1
H8A C8 H8B 108.4
N5 C9 C10 112.5(3)
N5 C9 H9A 109.1
C10 C9 H9A 109.1
N5 C9 H9B 109.1
C10 C9 H9B 109.1
H9A C9 H9B 107.8
N6 C10 C12 109.9(3)
N6 C10 C9 118.5(3)
C12 C10 C9 131.6(3)
N7 C11 C12 107.3(3)
N7 C11 H11 126.4
C12 C11 H11 126.4
C11 C12 C10 105.3(3)
C11 C12 H12 127.3
C10 C12 H12 127.3
C14 C13 N1 110.0(3)
C14 C13 H13B 109.7
N1 C13 H13B 109.7
C14 C13 H13A 109.7
N1 C13 H13A 109.7
H13B C13 H13A 108.2
N8 C14 C13 108.6(3)
N8 C14 H14B 110.0
C13 C14 H14B 110.0
N8 C14 H14A 110.0
C13 C14 H14A 110.0
H14B C14 H14A 108.3
N8 C15 C16 114.8(3)
N8 C15 H15A 108.6
C16 C15 H15A 108.6
N8 C15 H15B 108.6
C16 C15 H15B 108.6
H15A C15 H15B 107.6
N9 C16 C18 111.2(3)
N9 C16 C15 122.7(3)
C18 C16 C15 126.1(3)
C18 C17 N10 106.7(3)
C18 C17 H17 126.7
N10 C17 H17 126.7
C17 C18 C16 105.6(4)
C17 C18 H18 127.2
C16 C18 H18 127.2

loop_
_geom_bond_atom_site_label_1
_geom_bond_atom_site_label_2
_geom_bond_distance
Cu1 N3 1.975(3)
Cu1 N1 2.027(3)
Cu1 N2 2.042(3)
Cu1 N5 2.076(3)
Cu1 N8 2.148(3)
Cl1 O3 1.431(3)
Cl1 O1 1.438(3)
Cl1 O2 1.441(3)
Cl1 O4 1.447(3)
Cl2 O7 1.409(3)
Cl2 O5 1.417(3)
Cl2 O8 1.423(3)
Cl2 O6 1.424(3)
N1 C7 1.488(5)
N1 C1 1.495(5)
N1 C13 1.506(4)
N2 C2 1.470(4)
N2 C3 1.480(4)
N2 H2N 1.0000
N3 C4 1.340(4)
N3 N4 1.356(4)
N4 C5 1.341(4)
N4 H4N 0.8800
N5 C9 1.482(5)
N5 C8 1.489(4)
N5 H5N 1.0000
N6 C10 1.340(5)
N6 N7 1.346(4)
N7 C11 1.326(5)
N7 H7N 0.8800
N8 C15 1.473(5)
N8 C14 1.480(4)
N8 H8N 1.0000
N9 C16 1.338(5)
N9 N10 1.348(4)
N10 C17 1.360(5)
N10 H10N 0.8800
C1 C2 1.516(5)
C1 H1B 0.9900
C1 H1A 0.9900
C2 H2B 0.9900
C2 H2A 0.9900
C3 C4 1.503(5)
C3 H3B 0.9900
C3 H3A 0.9900
C4 C6 1.395(5)
C5 C6 1.375(5)
C5 H5 0.9500
C6 H6 0.9500
C7 C8 1.511(5)
C7 H7B 0.9900
C7 H7A 0.9900
C8 H8A 0.9900
C8 H8B 0.9900
C9 C10 1.488(5)
C9 H9A 0.9900
C9 H9B 0.9900
C10 C12 1.398(5)
C11 C12 1.369(6)
C11 H11 0.9500
C12 H12 0.9500
C13 C14 1.493(5)
C13 H13B 0.9900
C13 H13A 0.9900
C14 H14B 0.9900
C14 H14A 0.9900
C15 C16 1.497(5)
C15 H15A 0.9900
C15 H15B 0.9900
C16 C18 1.399(5)
C17 C18 1.355(6)
C17 H17 0.9500
C18 H18 0.9500

loop_
_geom_torsion_atom_site_label_1
_geom_torsion_atom_site_label_2
_geom_torsion_atom_site_label_3
_geom_torsion_atom_site_label_4
_geom_torsion
C4 N3 N4 C5 0.5(4)
Cu1 N3 N4 C5 164.1(3)
C10 N6 N7 C11 0.6(4)
C16 N9 N10 C17 -0.4(4)
C7 N1 C1 C2 88.8(3)
C13 N1 C1 C2 -147.0(3)
Cu1 N1 C1 C2 -28.7(3)
C3 N2 C2 C1 -171.9(3)
Cu1 N2 C2 C1 -48.0(3)
N1 C1 C2 N2 51.7(4)
C2 N2 C3 C4 154.9(3)
Cu1 N2 C3 C4 33.2(3)
N4 N3 C4 C6 -0.1(4)
Cu1 N3 C4 C6 -167.7(2)
N4 N3 C4 C3 -179.2(3)
Cu1 N3 C4 C3 13.2(4)
N2 C3 C4 N3 -30.7(4)
N2 C3 C4 C6 150.4(4)
N3 N4 C5 C6 -0.8(4)
N4 C5 C6 C4 0.7(4)
N3 C4 C6 C5 -0.4(4)
C3 C4 C6 C5 178.5(4)
C1 N1 C7 C8 -158.4(3)
C13 N1 C7 C8 78.0(4)
Cu1 N1 C7 C8 -40.1(3)
C9 N5 C8 C7 -172.1(3)
Cu1 N5 C8 C7 -38.5(3)
N1 C7 C8 N5 53.5(4)
C8 N5 C9 C10 81.7(4)
Cu1 N5 C9 C10 -45.4(4)
N7 N6 C10 C12 0.1(4)
N7 N6 C10 C9 -178.4(3)
N5 C9 C10 N6 94.4(4)
N5 C9 C10 C12 -83.8(5)
N6 N7 C11 C12 -1.0(4)
N7 C11 C12 C10 1.0(4)
N6 C10 C12 C11 -0.7(4)
C9 C10 C12 C11 177.5(4)
C7 N1 C13 C14 -154.7(3)
C1 N1 C13 C14 81.2(4)
Cu1 N1 C13 C14 -37.2(3)
C15 N8 C14 C13 -177.8(3)
Cu1 N8 C14 C13 -43.7(3)
N1 C13 C14 N8 55.8(4)
C14 N8 C15 C16 50.4(4)
Cu1 N8 C15 C16 -75.2(3)
N10 N9 C16 C18 0.3(4)
N10 N9 C16 C15 -179.5(3)
N8 C15 C16 N9 44.4(5)
N8 C15 C16 C18 -135.2(4)
N9 N10 C17 C18 0.4(4)
N10 C17 C18 C16 -0.3(4)
N9 C16 C18 C17 0.0(4)
C15 C16 C18 C17 179.7(3)
